data_9008401
loop_
_publ_author_name
'Sowa, H.'

_publ_section_title
;
 The crystal structure of AlAsO4 at high pressure
 Note: P = 0 GPa, in the diamond anvil cell
;
_journal_name_full 'Zeitschrift fur Kristallographie'
_journal_page_first 291
_journal_page_last 304
_journal_volume 194
_journal_year 1991
_chemical_compound_source Synthetic
_chemical_formula_sum 'Al As O4'
_chemical_name_mineral Alarsite
_space_group_IT_number 152
_symmetry_space_group_name_Hall 'P 31 2"'
_symmetry_space_group_name_H-M 'P 31 2 1'
_cell_angle_alpha 90
_cell_angle_beta 90
_cell_angle_gamma 120
_cell_length_a 5.030
_cell_length_b 5.030
_cell_length_c 11.234
_cell_formula_units_Z 3
_cell_volume 246.151
_database_code_amcsd 0011001
_diffrn_ambient_pressure 0
_exptl_crystal_density_diffrn 3.358
_cod_database_code 9008401

loop_
_space_group_symop_operation_xyz
x,y,z
y,x,-z
-y,x-y,1/3+z
-x,-x+y,1/3-z
-x+y,-x,2/3+z
x-y,-y,2/3-z

loop_
_atom_site_label
_atom_site_fract_x
_atom_site_fract_y
_atom_site_fract_z
_atom_site_U_iso_or_equiv
Al 0.45840 0.00000 0.33333 0.00870
As 0.45760 0.00000 0.83333 0.00750
O1 0.40600 0.29600 0.38640 0.01520
O2 0.40100 0.28400 0.88030 0.01490

loop_
_cod_related_entry_id
_cod_related_entry_database
_cod_related_entry_code
1 AMCSD 0011001
